data_7205570
loop_
_publ_author_name
'Soegiarto, Airon C.'
'Yan, Wah'
'Kent, Andrew D.'
'Ward, Michael D.'

_publ_section_title
;
 Regulating low-dimensional magnetic behavior of organic radicals in
 crystalline hydrogen-bonded host frameworks
;
_journal_issue 7
_journal_name_full 'Journal of Materials Chemistry'
_journal_page_first 2204
_journal_paper_doi 10.1039/c0jm03449e
_journal_volume 21
_journal_year 2011
_chemical_formula_sum 'C38 H48 N13 O14 S4'
_chemical_formula_weight 1039.13
_chemical_name_systematic
;
?
;
_space_group_IT_number 2
_symmetry_cell_setting triclinic
_symmetry_space_group_name_Hall '-P 1'
_symmetry_space_group_name_H-M 'P -1'
_atom_sites_solution_hydrogens geom
_atom_sites_solution_primary direct
_atom_sites_solution_secondary difmap
_audit_creation_method SHELXL-97
_cell_angle_alpha 71.3920(10)
_cell_angle_beta 85.142(2)
_cell_angle_gamma 86.8870(10)
_cell_formula_units_Z 1
_cell_length_a 7.3764(6)
_cell_length_b 12.1391(10)
_cell_length_c 16.7417(17)
_cell_measurement_reflns_used 4780
_cell_measurement_temperature 200(2)
_cell_measurement_theta_max 26.06
_cell_measurement_theta_min 2.50
_cell_volume 1415.0(2)
_computing_cell_refinement 'Bruker SAINT'
_computing_data_collection 'Bruker APEX2'
_computing_data_reduction 'Bruker SAINT'
_computing_molecular_graphics 'Bruker SHELXTL'
_computing_publication_material 'Bruker SHELXTL'
_computing_structure_refinement 'SHELXL-97 (Sheldrick, 2008)'
_computing_structure_solution 'SHELXS-97 (Sheldrick, 2008)'
_diffrn_ambient_temperature 200(2)
_diffrn_measured_fraction_theta_full 0.997
_diffrn_measured_fraction_theta_max 0.997
_diffrn_measurement_device_type 'Bruker APEX-II CCD'
_diffrn_measurement_method '\f and \w scans'
_diffrn_radiation_monochromator graphite
_diffrn_radiation_source 'fine-focus sealed tube'
_diffrn_radiation_type MoK\a
_diffrn_radiation_wavelength 0.71073
_diffrn_reflns_av_R_equivalents 0.0000
_diffrn_reflns_av_sigmaI/netI 0.0507
_diffrn_reflns_limit_h_max 9
_diffrn_reflns_limit_h_min -9
_diffrn_reflns_limit_k_max 15
_diffrn_reflns_limit_k_min -13
_diffrn_reflns_limit_l_max 13
_diffrn_reflns_limit_l_min -20
_diffrn_reflns_number 5816
_diffrn_reflns_theta_full 26.45
_diffrn_reflns_theta_max 26.45
_diffrn_reflns_theta_min 1.29
_exptl_absorpt_coefficient_mu 0.234
_exptl_absorpt_correction_T_max 0.9816
_exptl_absorpt_correction_T_min 0.8803
_exptl_absorpt_correction_type multi-scan
_exptl_absorpt_process_details sadabs
_exptl_crystal_colour brown
_exptl_crystal_density_diffrn 1.219
_exptl_crystal_density_method 'not measured'
_exptl_crystal_description plate
_exptl_crystal_F_000 543
_exptl_crystal_size_max 0.56
_exptl_crystal_size_mid 0.17
_exptl_crystal_size_min 0.08
_refine_diff_density_max 2.579
_refine_diff_density_min -0.545
_refine_diff_density_rms 0.172
_refine_ls_extinction_method none
_refine_ls_goodness_of_fit_ref 1.783
_refine_ls_hydrogen_treatment constr
_refine_ls_matrix_type full
_refine_ls_number_parameters 354
_refine_ls_number_reflns 5816
_refine_ls_number_restraints 6
_refine_ls_restrained_S_all 1.785
_refine_ls_R_factor_all 0.1394
_refine_ls_R_factor_gt 0.1209
_refine_ls_shift/su_max 0.050
_refine_ls_shift/su_mean 0.005
_refine_ls_structure_factor_coef Fsqd
_refine_ls_weighting_details 'calc w=1/[\s^2^(Fo^2^)+(0.2000P)^2^+0.0000P] where P=(Fo^2^+2Fc^2^)/3'
_refine_ls_weighting_scheme calc
_refine_ls_wR_factor_gt 0.3826
_refine_ls_wR_factor_ref 0.4020
_reflns_number_gt 4852
_reflns_number_total 5816
_reflns_threshold_expression >2sigma(I)
_cod_data_source_file C0JM03449E.TXT
_cod_data_source_block GDS_4
_cod_depositor_comments
;
The following automatic conversions were performed:
'_symmetry_cell_setting' value 'Triclinic' changed to 'triclinic'
according to '/home/saulius/struct/CIF-dictionaries/cif_core.dic'
dictionary named 'cif_core.dic' version 2.4.1 from 2010-06-29.

Automatic conversion script
Id: cif_fix_enum 1555 2011-01-17 13:19:09Z saulius 
;
_cod_original_sg_symbol_H-M P-1
_cod_database_code 7205570

loop_
_symmetry_equiv_pos_as_xyz
'x, y, z'
'-x, -y, -z'

loop_
_atom_site_label
_atom_site_type_symbol
_atom_site_fract_x
_atom_site_fract_y
_atom_site_fract_z
_atom_site_U_iso_or_equiv
_atom_site_adp_type
_atom_site_occupancy
_atom_site_symmetry_multiplicity
_atom_site_calc_flag
_atom_site_refinement_flags
_atom_site_disorder_assembly
_atom_site_disorder_group
C1 C 0.9940(2) 0.75828(13) 0.96002(10) 0.0351(4) Uani 1 1 d . . .
N1 N 0.9982(2) 0.64697(12) 0.96023(11) 0.0506(5) Uani 1 1 d . . .
H1A H 1.1031 0.6087 0.9603 0.061 Uiso 1 1 calc R . .
H1B H 0.8962 0.6126 0.9603 0.061 Uiso 1 1 calc R . .
N2 N 0.8359(2) 0.81446(12) 0.96031(9) 0.0407(4) Uani 1 1 d . . .
H2A H 0.8317 0.8870 0.9604 0.049 Uiso 1 1 calc R . .
H2B H 0.7345 0.7794 0.9604 0.049 Uiso 1 1 calc R . .
N3 N 1.1458(2) 0.81011(12) 0.95993(9) 0.0401(4) Uani 1 1 d . . .
H3A H 1.1423 0.8826 0.9601 0.048 Uiso 1 1 calc R . .
H3B H 1.2510 0.7723 0.9597 0.048 Uiso 1 1 calc R . .
C2 C 0.4632(3) 0.69776(15) 0.14317(11) 0.0401(5) Uani 1 1 d . . .
N4 N 0.3098(2) 0.64317(12) 0.14242(9) 0.0413(4) Uani 1 1 d . . .
H4A H 0.2034 0.6793 0.1435 0.050 Uiso 1 1 calc R . .
H4B H 0.3158 0.5713 0.1409 0.050 Uiso 1 1 calc R . .
N5 N 0.4520(2) 0.80371(13) 0.14547(12) 0.0555(5) Uani 1 1 d . . .
H5A H 0.5514 0.8396 0.1473 0.067 Uiso 1 1 calc R . .
H5B H 0.3452 0.8397 0.1451 0.067 Uiso 1 1 calc R . .
N6 N 0.6226(2) 0.64188(12) 0.14361(9) 0.0404(4) Uani 1 1 d . . .
H6A H 0.7231 0.6766 0.1455 0.049 Uiso 1 1 calc R . .
H6B H 0.6281 0.5700 0.1420 0.049 Uiso 1 1 calc R . .
C3 C -0.0345(2) 0.89604(14) 0.25518(10) 0.0373(4) Uani 1 1 d . . .
C4 C -0.0772(3) 0.80864(18) 0.32834(13) 0.0568(6) Uani 1 1 d . . .
H4 H -0.1147 0.7356 0.3271 0.068 Uiso 1 1 calc R . .
C5 C -0.0645(4) 0.8296(2) 0.40477(13) 0.0671(7) Uani 1 1 d . . .
H5 H -0.0914 0.7683 0.4557 0.080 Uiso 1 1 calc R . .
C6 C -0.0160(3) 0.93201(19) 0.41021(11) 0.0516(6) Uani 1 1 d . . .
C7 C 0.0268(3) 1.02099(18) 0.33507(12) 0.0615(6) Uani 1 1 d . . .
H7 H 0.0616 1.0941 0.3373 0.074 Uiso 1 1 calc R . .
C8 C 0.0193(3) 1.00414(17) 0.25730(12) 0.0592(6) Uani 1 1 d . . .
H8 H 0.0500 1.0646 0.2064 0.071 Uiso 1 1 calc R . .
C9 C -0.0066(3) 0.94931(19) 0.49411(11) 0.0594(6) Uani 1 1 d . . .
H9 H -0.0104 0.8821 0.5427 0.071 Uiso 1 1 calc R . .
S1 S -0.05121(6) 0.87717(3) 0.15557(2) 0.03369(10) Uani 1 1 d . . .
O1 O 0.10780(17) 0.93324(10) 0.10192(7) 0.0396(3) Uani 1 1 d . . .
O2 O -0.21994(17) 0.93425(10) 0.12360(8) 0.0453(4) Uani 1 1 d . . .
O3 O -0.04852(17) 0.75244(9) 0.17042(7) 0.0408(3) Uani 1 1 d . . .
C10 C 1.4841(3) 0.24444(16) 0.21938(12) 0.0452(5) Uani 1 1 d . . .
C11 C 1.4435(6) 0.2785(2) 0.28926(15) 0.1001(13) Uani 1 1 d . . .
H11 H 1.4077 0.3568 0.2836 0.120 Uiso 1 1 calc R . .
C12 C 1.4554(6) 0.1952(3) 0.37013(17) 0.1135(14) Uani 1 1 d . . .
H12 H 1.4332 0.2194 0.4188 0.136 Uiso 1 1 calc R . .
C13 C 1.4979(3) 0.0818(2) 0.37994(14) 0.0584(7) Uani 1 1 d . . .
C14 C 1.5270(4) 0.0480(2) 0.30798(15) 0.0719(9) Uani 1 1 d . . .
H14 H 1.5484 -0.0319 0.3136 0.086 Uiso 1 1 calc R . .
C15 C 1.5253(4) 0.12899(18) 0.22839(14) 0.0643(7) Uani 1 1 d . . .
H15 H 1.5524 0.1052 0.1798 0.077 Uiso 1 1 calc R . .
C16 C 1.5033(4) -0.0119(2) 0.46310(14) 0.0658(8) Uani 1 1 d . . .
H16 H 1.5117 -0.0907 0.4642 0.079 Uiso 1 1 calc R . .
S2 S 1.48284(6) 0.34974(3) 0.11875(3) 0.03774(11) Uani 1 1 d . . .
O4 O 1.49479(17) 0.28603(11) 0.05773(7) 0.0429(3) Uani 1 1 d . . .
O5 O 1.64122(18) 0.42072(11) 0.10998(8) 0.0457(4) Uani 1 1 d . . .
O6 O 1.31073(18) 0.41593(11) 0.11785(9) 0.0494(4) Uani 1 1 d . . .
O1M O 0.9347(9) 0.3710(4) 0.3751(3) 0.128(2) Uani 0.50 1 d P . .
H1M H 1.0218 0.4056 0.3848 0.191 Uiso 0.50 1 calc PR . .
C1M C 0.9361(11) 0.3913(12) 0.2783(5) 0.178(5) Uani 0.50 1 d P . .
H1M1 H 0.8110 0.3922 0.2625 0.266 Uiso 0.50 1 calc PR . .
H1M2 H 1.0070 0.3285 0.2643 0.266 Uiso 0.50 1 calc PR . .
H1M3 H 0.9913 0.4660 0.2473 0.266 Uiso 0.50 1 calc PR . .
O1T O 0.7176(6) 0.5456(4) 0.4269(3) 0.0907(15) Uani 0.50 1 d PD A -1
N1T N 0.5670(5) 0.5385(3) 0.4722(2) 0.0681(14) Uani 0.50 1 d PD A -1
C1T C 0.5846(5) 0.4297(4) 0.56471(18) 0.0518(11) Uani 0.50 1 d PD A -1
C2T C 0.4042(6) 0.4704(5) 0.6174(3) 0.085(2) Uani 0.50 1 d PD A -1
C3T C 0.2376(8) 0.4978(5) 0.5730(3) 0.088(2) Uani 0.50 1 d PD A -1
C4T C 0.2422(8) 0.6002(5) 0.5001(4) 0.095(2) Uani 0.50 1 d PD A -1
C5T C 0.4294(7) 0.6639(5) 0.4473(4) 0.092(2) Uani 0.50 1 d PD A -1

loop_
_atom_site_aniso_label
_atom_site_aniso_U_11
_atom_site_aniso_U_22
_atom_site_aniso_U_33
_atom_site_aniso_U_23
_atom_site_aniso_U_13
_atom_site_aniso_U_12
C1 0.0465(8) 0.0324(7) 0.0283(6) -0.0119(5) -0.0018(6) -0.0055(6)
N1 0.0503(8) 0.0334(6) 0.0708(9) -0.0209(6) -0.0009(8) -0.0020(6)
N2 0.0457(7) 0.0360(6) 0.0448(7) -0.0188(5) -0.0017(6) -0.0037(6)
N3 0.0445(7) 0.0365(6) 0.0436(7) -0.0187(5) -0.0024(6) -0.0023(6)
C2 0.0485(9) 0.0394(8) 0.0335(7) -0.0120(6) -0.0030(6) -0.0072(7)
N4 0.0420(7) 0.0380(7) 0.0451(7) -0.0147(6) -0.0021(6) -0.0038(6)
N5 0.0449(8) 0.0440(7) 0.0853(10) -0.0303(7) -0.0070(8) -0.0027(6)
N6 0.0433(7) 0.0355(6) 0.0445(7) -0.0140(5) -0.0068(6) -0.0044(6)
C3 0.0473(9) 0.0387(7) 0.0307(6) -0.0171(5) -0.0017(6) -0.0065(7)
C4 0.0828(13) 0.0477(9) 0.0439(9) -0.0206(7) 0.0078(9) -0.0173(9)
C5 0.1051(17) 0.0643(11) 0.0319(9) -0.0157(8) 0.0089(10) -0.0228(12)
C6 0.0548(10) 0.0762(11) 0.0311(7) -0.0255(7) -0.0002(7) -0.0165(9)
C7 0.0942(14) 0.0596(9) 0.0398(8) -0.0247(7) 0.0000(9) -0.0334(10)
C8 0.0982(14) 0.0529(9) 0.0330(8) -0.0192(7) -0.0006(9) -0.0280(10)
C9 0.0748(13) 0.0838(11) 0.0306(7) -0.0312(6) -0.0046(8) -0.0160(10)
S1 0.0437(2) 0.03218(16) 0.02961(15) -0.01567(12) -0.00260(15) -0.00338(15)
O1 0.0489(6) 0.0388(5) 0.0340(5) -0.0174(4) 0.0062(5) -0.0052(5)
O2 0.0481(6) 0.0423(6) 0.0509(6) -0.0206(5) -0.0119(5) 0.0007(5)
O3 0.0521(6) 0.0314(5) 0.0443(5) -0.0192(4) -0.0058(5) 0.0005(5)
C10 0.0524(10) 0.0427(9) 0.0382(8) -0.0089(7) -0.0022(7) -0.0071(8)
C11 0.208(3) 0.0488(11) 0.0481(11) -0.0230(9) -0.0034(17) -0.0019(17)
C12 0.214(4) 0.0871(16) 0.0466(12) -0.0314(11) 0.0137(18) -0.039(2)
C13 0.0639(12) 0.0585(11) 0.0477(10) -0.0089(9) -0.0027(9) -0.0068(10)
C14 0.1064(19) 0.0542(12) 0.0476(11) -0.0091(9) 0.0011(12) 0.0098(13)
C15 0.0902(16) 0.0465(10) 0.0529(11) -0.0161(8) 0.0078(11) 0.0097(10)
C16 0.0778(14) 0.0657(13) 0.0468(10) -0.0098(10) 0.0027(11) -0.0003(12)
S2 0.0415(2) 0.03523(18) 0.03894(18) -0.01517(14) -0.00251(16) -0.00138(16)
O4 0.0471(6) 0.0466(6) 0.0403(5) -0.0214(4) -0.0017(5) -0.0015(5)
O5 0.0459(6) 0.0445(6) 0.0506(6) -0.0206(5) -0.0001(5) -0.0075(5)
O6 0.0450(6) 0.0462(6) 0.0646(7) -0.0288(5) -0.0055(6) 0.0048(5)
O1M 0.163(5) 0.101(3) 0.101(4) -0.012(3) 0.000(3) 0.019(3)
C1M 0.082(4) 0.291(12) 0.084(5) 0.041(6) -0.003(4) 0.027(6)
O1T 0.105(3) 0.086(2) 0.067(2) -0.0068(19) 0.017(2) -0.020(2)
N1T 0.072(2) 0.062(2) 0.062(2) -0.0084(18) 0.0036(19) -0.0104(19)
C1T 0.0556(19) 0.086(2) 0.0192(12) -0.0209(13) -0.0020(13) -0.0274(17)
C2T 0.077(3) 0.102(4) 0.075(3) -0.030(3) 0.010(3) -0.021(3)
C3T 0.109(4) 0.072(3) 0.086(3) -0.030(3) 0.000(3) -0.013(3)
C4T 0.118(5) 0.093(4) 0.078(3) -0.030(3) 0.002(3) -0.022(4)
C5T 0.064(3) 0.112(5) 0.084(4) -0.011(3) -0.001(3) 0.001(3)

loop_
_atom_type_symbol
_atom_type_description
_atom_type_scat_dispersion_real
_atom_type_scat_dispersion_imag
_atom_type_scat_source
C C 0.0033 0.0016 'International Tables Vol C Tables 4.2.6.8 and 6.1.1.4'
H H 0.0000 0.0000 'International Tables Vol C Tables 4.2.6.8 and 6.1.1.4'
N N 0.0061 0.0033 'International Tables Vol C Tables 4.2.6.8 and 6.1.1.4'
O O 0.0106 0.0060 'International Tables Vol C Tables 4.2.6.8 and 6.1.1.4'
S S 0.1246 0.1234 'International Tables Vol C Tables 4.2.6.8 and 6.1.1.4'

loop_
_geom_angle_atom_site_label_1
_geom_angle_atom_site_label_2
_geom_angle_atom_site_label_3
_geom_angle
_geom_angle_site_symmetry_1
_geom_angle_site_symmetry_3
_geom_angle_publ_flag
N3 C1 N2 120.30(16) . . ?
N3 C1 N1 120.33(16) . . ?
N2 C1 N1 119.37(17) . . ?
C1 N1 H1A 120.0 . . ?
C1 N1 H1B 120.0 . . ?
H1A N1 H1B 120.0 . . ?
C1 N2 H2A 120.0 . . ?
C1 N2 H2B 120.0 . . ?
H2A N2 H2B 120.0 . . ?
C1 N3 H3A 120.0 . . ?
C1 N3 H3B 120.0 . . ?
H3A N3 H3B 120.0 . . ?
N5 C2 N6 121.00(18) . . ?
N5 C2 N4 119.28(17) . . ?
N6 C2 N4 119.70(17) . . ?
C2 N4 H4A 120.0 . . ?
C2 N4 H4B 120.0 . . ?
H4A N4 H4B 120.0 . . ?
C2 N5 H5A 120.0 . . ?
C2 N5 H5B 120.0 . . ?
H5A N5 H5B 120.0 . . ?
C2 N6 H6A 120.0 . . ?
C2 N6 H6B 120.0 . . ?
H6A N6 H6B 120.0 . . ?
C4 C3 C8 120.67(18) . . ?
C4 C3 S1 120.94(16) . . ?
C8 C3 S1 118.36(12) . . ?
C3 C4 C5 118.2(2) . . ?
C3 C4 H4 120.9 . . ?
C5 C4 H4 120.9 . . ?
C6 C5 C4 123.42(18) . . ?
C6 C5 H5 118.3 . . ?
C4 C5 H5 118.3 . . ?
C5 C6 C7 117.95(19) . . ?
C5 C6 C9 120.85(17) . . ?
C7 C6 C9 121.2(2) . . ?
C8 C7 C6 121.0(2) . . ?
C8 C7 H7 119.5 . . ?
C6 C7 H7 119.5 . . ?
C7 C8 C3 118.75(16) . . ?
C7 C8 H8 120.6 . . ?
C3 C8 H8 120.6 . . ?
C9 C9 C6 124.9(2) 2_576 . ?
C9 C9 H9 117.5 2_576 . ?
C6 C9 H9 117.5 . . ?
O2 S1 O3 112.85(8) . . ?
O2 S1 O1 111.55(7) . . ?
O3 S1 O1 112.42(7) . . ?
O2 S1 C3 107.01(8) . . ?
O3 S1 C3 106.30(7) . . ?
O1 S1 C3 106.18(8) . . ?
C11 C10 C15 119.95(18) . . ?
C11 C10 S2 118.97(16) . . ?
C15 C10 S2 121.08(17) . . ?
C10 C11 C12 118.9(2) . . ?
C10 C11 H11 120.5 . . ?
C12 C11 H11 120.5 . . ?
C13 C12 C11 121.7(3) . . ?
C13 C12 H12 119.1 . . ?
C11 C12 H12 119.1 . . ?
C12 C13 C14 118.2(2) . . ?
C12 C13 C16 124.7(2) . . ?
C14 C13 C16 117.0(2) . . ?
C15 C14 C13 120.9(2) . . ?
C15 C14 H14 119.6 . . ?
C13 C14 H14 119.6 . . ?
C10 C15 C14 120.1(2) . . ?
C10 C15 H15 119.9 . . ?
C14 C15 H15 119.9 . . ?
C16 C16 C13 122.1(3) 2_856 . ?
C16 C16 H16 119.0 2_856 . ?
C13 C16 H16 119.0 . . ?
O5 S2 O4 112.22(8) . . ?
O5 S2 O6 112.72(8) . . ?
O4 S2 O6 112.26(8) . . ?
O5 S2 C10 106.49(9) . . ?
O4 S2 C10 106.40(9) . . ?
O6 S2 C10 106.19(9) . . ?
C1M O1M H1M 109.5 . . ?
O1M C1M H1M1 109.5 . . ?
O1M C1M H1M2 109.5 . . ?
H1M1 C1M H1M2 109.5 . . ?
O1M C1M H1M3 109.5 . . ?
H1M1 C1M H1M3 109.5 . . ?
H1M2 C1M H1M3 109.5 . . ?
O1T N1T C1T 109.5(3) . . ?
O1T N1T C5T 115.2(3) . . ?
C1T N1T C5T 130.6(3) . . ?
C2T C1T N1T 97.0(3) . . ?
C3T C2T C1T 115.6(4) . . ?
C4T C3T C2T 115.4(5) . . ?
C3T C4T C5T 125.5(5) . . ?
C4T C5T N1T 95.7(4) . . ?

loop_
_geom_bond_atom_site_label_1
_geom_bond_atom_site_label_2
_geom_bond_distance
_geom_bond_site_symmetry_2
_geom_bond_publ_flag
C1 N3 1.313(2) . ?
C1 N2 1.319(2) . ?
C1 N1 1.349(2) . ?
N1 H1A 0.8800 . ?
N1 H1B 0.8800 . ?
N2 H2A 0.8800 . ?
N2 H2B 0.8800 . ?
N3 H3A 0.8800 . ?
N3 H3B 0.8800 . ?
C2 N5 1.297(3) . ?
C2 N6 1.325(2) . ?
C2 N4 1.345(2) . ?
N4 H4A 0.8800 . ?
N4 H4B 0.8800 . ?
N5 H5A 0.8800 . ?
N5 H5B 0.8800 . ?
N6 H6A 0.8800 . ?
N6 H6B 0.8800 . ?
C3 C4 1.366(2) . ?
C3 C8 1.403(3) . ?
C3 S1 1.7694(18) . ?
C4 C5 1.393(3) . ?
C4 H4 0.9500 . ?
C5 C6 1.345(3) . ?
C5 H5 0.9500 . ?
C6 C7 1.397(2) . ?
C6 C9 1.493(3) . ?
C7 C8 1.387(3) . ?
C7 H7 0.9500 . ?
C8 H8 0.9500 . ?
C9 C9 1.317(5) 2_576 ?
C9 H9 0.9500 . ?
S1 O2 1.4485(13) . ?
S1 O3 1.4533(12) . ?
S1 O1 1.4710(12) . ?
C10 C11 1.365(4) . ?
C10 C15 1.381(3) . ?
C10 S2 1.7606(17) . ?
C11 C12 1.414(3) . ?
C11 H11 0.9500 . ?
C12 C13 1.355(4) . ?
C12 H12 0.9500 . ?
C13 C14 1.389(4) . ?
C13 C16 1.493(3) . ?
C14 C15 1.381(3) . ?
C14 H14 0.9500 . ?
C15 H15 0.9500 . ?
C16 C16 1.352(5) 2_856 ?
C16 H16 0.9500 . ?
S2 O5 1.4589(14) . ?
S2 O4 1.4597(15) . ?
S2 O6 1.4637(14) . ?
O1M C1M 1.558(11) . ?
O1M H1M 0.8400 . ?
C1M H1M1 0.9800 . ?
C1M H1M2 0.9800 . ?
C1M H1M3 0.9800 . ?
O1T N1T 1.282(6) . ?
N1T C1T 1.695(4) . ?
N1T C5T 1.738(6) . ?
C1T C2T 1.674(6) . ?
C2T C3T 1.458(7) . ?
C3T C4T 1.437(7) . ?
C4T C5T 1.661(7) . ?

loop_
_geom_hbond_atom_site_label_D
_geom_hbond_atom_site_label_H
_geom_hbond_atom_site_label_A
_geom_hbond_distance_DH
_geom_hbond_distance_HA
_geom_hbond_distance_DA
_geom_hbond_angle_DHA
_geom_hbond_site_symmetry_A
N1 H1A O5 0.88 2.21 2.997(2) 148.4 2_866
N1 H1B O6 0.88 2.20 2.969(2) 145.6 2_766
N2 H2A O1 0.88 2.15 2.9439(18) 149.7 2_676
N2 H2B O4 0.88 1.99 2.865(2) 171.4 2_766
N3 H3A O2 0.88 2.29 3.0282(18) 141.4 2_676
N3 H3A O1 0.88 2.63 3.174(2) 121.3 1_656
N3 H3B O4 0.88 2.00 2.8686(19) 169.1 2_866
N4 H4A O3 0.88 2.09 2.9615(19) 169.3 .
N4 H4B O6 0.88 2.04 2.916(2) 170.2 1_455
N5 H5A O2 0.88 2.03 2.898(2) 167.4 1_655
N5 H5B O1 0.88 2.09 2.933(2) 161.1 .
N6 H6A O3 0.88 2.10 2.968(2) 171.0 1_655
N6 H6B O5 0.88 2.04 2.908(2) 167.2 1_455

loop_
_geom_torsion_atom_site_label_1
_geom_torsion_atom_site_label_2
_geom_torsion_atom_site_label_3
_geom_torsion_atom_site_label_4
_geom_torsion
_geom_torsion_site_symmetry_1
_geom_torsion_site_symmetry_2
_geom_torsion_site_symmetry_3
_geom_torsion_site_symmetry_4
_geom_torsion_publ_flag
C8 C3 C4 C5 -0.5(3) . . . . ?
S1 C3 C4 C5 -178.87(18) . . . . ?
C3 C4 C5 C6 1.5(4) . . . . ?
C4 C5 C6 C7 -1.2(4) . . . . ?
C4 C5 C6 C9 179.4(2) . . . . ?
C5 C6 C7 C8 0.1(4) . . . . ?
C9 C6 C7 C8 179.4(2) . . . . ?
C6 C7 C8 C3 0.8(4) . . . . ?
C4 C3 C8 C7 -0.5(3) . . . . ?
S1 C3 C8 C7 177.85(18) . . . . ?
C5 C6 C9 C9 -167.0(3) . . . 2_576 ?
C7 C6 C9 C9 13.7(4) . . . 2_576 ?
C4 C3 S1 O2 100.78(17) . . . . ?
C8 C3 S1 O2 -77.60(17) . . . . ?
C4 C3 S1 O3 -20.05(19) . . . . ?
C8 C3 S1 O3 161.56(16) . . . . ?
C4 C3 S1 O1 -139.96(17) . . . . ?
C8 C3 S1 O1 41.66(18) . . . . ?
C15 C10 C11 C12 3.9(5) . . . . ?
S2 C10 C11 C12 -176.1(3) . . . . ?
C10 C11 C12 C13 -3.1(6) . . . . ?
C11 C12 C13 C14 -1.0(5) . . . . ?
C11 C12 C13 C16 -176.6(3) . . . . ?
C12 C13 C14 C15 4.4(4) . . . . ?
C16 C13 C14 C15 -179.7(3) . . . . ?
C11 C10 C15 C14 -0.6(4) . . . . ?
S2 C10 C15 C14 179.4(2) . . . . ?
C13 C14 C15 C10 -3.7(4) . . . . ?
C12 C13 C16 C16 -11.8(5) . . . 2_856 ?
C14 C13 C16 C16 172.7(3) . . . 2_856 ?
C11 C10 S2 O5 71.1(3) . . . . ?
C15 C10 S2 O5 -108.9(2) . . . . ?
C11 C10 S2 O4 -169.0(2) . . . . ?
C15 C10 S2 O4 11.0(2) . . . . ?
C11 C10 S2 O6 -49.3(3) . . . . ?
C15 C10 S2 O6 130.73(19) . . . . ?
O1T N1T C1T C2T 163.1(4) . . . . ?
C5T N1T C1T C2T 9.4(5) . . . . ?
N1T C1T C2T C3T 47.9(5) . . . . ?
C1T C2T C3T C4T -67.7(7) . . . . ?
C2T C3T C4T C5T 19.4(9) . . . . ?
C3T C4T C5T N1T 27.7(8) . . . . ?
O1T N1T C5T C4T 164.8(5) . . . . ?
C1T N1T C5T C4T -42.7(6) . . . . ?
